data_1545409
loop_
_publ_author_name
'Wang, Kai-Bo'
'Li, Da-Hong'
'Bao, Yu'
'Cao, Fei'
'Wang, Wen-Jing'
'Lin, Clement'
'Bin, Wen'
'Bai, Jiao'
'Pei, Yue-Hu'
'Jing, Yong-Kui'
'Yang, Danzhou'
'Li, Zhan-Lin'
'Hua, Hui-Ming'

_publ_section_title
;
 Structurally Diverse Alkaloids from the Seeds of Peganum harmala.
;
_journal_issue 2
_journal_name_full 'Journal of natural products'
_journal_page_first 551
_journal_page_last 559
_journal_paper_doi 10.1021/acs.jnatprod.6b01146
_journal_volume 80
_journal_year 2017
_chemical_formula_sum 'C17 H18 N2 O4'
_chemical_formula_weight 314.33
_chemical_name_common 'Pegaharmine F'
_chemical_name_systematic
; 
 ? 
;
_space_group_IT_number 14
_symmetry_cell_setting monoclinic
_symmetry_space_group_name_Hall '-P 2ybc'
_symmetry_space_group_name_H-M 'P 1 21/c 1'
_atom_sites_solution_hydrogens geom
_atom_sites_solution_primary direct
_atom_sites_solution_secondary difmap
_audit_creation_method SHELXL-97
_cell_angle_alpha 90.00
_cell_angle_beta 93.51(3)
_cell_angle_gamma 90.00
_cell_formula_units_Z 4
_cell_length_a 7.6922(15)
_cell_length_b 7.9904(16)
_cell_length_c 24.276(5)
_cell_measurement_reflns_used 3650
_cell_measurement_temperature 113(2)
_cell_measurement_theta_max 27.9103
_cell_measurement_theta_min 1.6809
_cell_volume 1489.3(5)
_computing_cell_refinement crystalclear
_computing_data_collection crystalclear
_computing_data_reduction crystalclear
_computing_molecular_graphics 'Bruker SHELXTL'
_computing_publication_material 'Bruker SHELXTL'
_computing_structure_refinement 'SHELXL-97 (Sheldrick, 1997)'
_computing_structure_solution 'SHELXS-97 (Sheldrick, 1990)'
_diffrn_ambient_temperature 113(2)
_diffrn_measured_fraction_theta_full 0.998
_diffrn_measured_fraction_theta_max 0.998
_diffrn_measurement_device_type 'rigaku saturn'
_diffrn_measurement_method '\w scans'
_diffrn_radiation_monochromator confocal
_diffrn_radiation_source 'rotating anode'
_diffrn_radiation_type MoK\a
_diffrn_radiation_wavelength 0.71073
_diffrn_reflns_av_R_equivalents 0.0544
_diffrn_reflns_av_sigmaI/netI 0.0453
_diffrn_reflns_limit_h_max 10
_diffrn_reflns_limit_h_min -10
_diffrn_reflns_limit_k_max 10
_diffrn_reflns_limit_k_min -7
_diffrn_reflns_limit_l_max 30
_diffrn_reflns_limit_l_min -31
_diffrn_reflns_number 13512
_diffrn_reflns_theta_full 27.93
_diffrn_reflns_theta_max 27.93
_diffrn_reflns_theta_min 1.68
_diffrn_standards_decay_% 0
_diffrn_standards_interval_count 0
_diffrn_standards_interval_time 0
_diffrn_standards_number 0
_exptl_absorpt_coefficient_mu 0.101
_exptl_absorpt_correction_T_max 0.9880
_exptl_absorpt_correction_T_min 0.9801
_exptl_absorpt_correction_type multi-scan
_exptl_absorpt_process_details crystalclear
_exptl_crystal_colour orange-red
_exptl_crystal_density_diffrn 1.402
_exptl_crystal_density_method 'not measured'
_exptl_crystal_description prism
_exptl_crystal_F_000 664
_exptl_crystal_size_max 0.20
_exptl_crystal_size_mid 0.18
_exptl_crystal_size_min 0.12
_refine_diff_density_max 0.286
_refine_diff_density_min -0.262
_refine_diff_density_rms 0.056
_refine_ls_extinction_coef 0.020(3)
_refine_ls_extinction_expression Fc^*^=kFc[1+0.001xFc^2^\l^3^/sin(2\q)]^-1/4^
_refine_ls_extinction_method SHELXL
_refine_ls_goodness_of_fit_ref 1.051
_refine_ls_hydrogen_treatment mixed
_refine_ls_matrix_type full
_refine_ls_number_parameters 215
_refine_ls_number_reflns 3568
_refine_ls_number_restraints 1
_refine_ls_restrained_S_all 1.051
_refine_ls_R_factor_all 0.0644
_refine_ls_R_factor_gt 0.0516
_refine_ls_shift/su_max 0.003
_refine_ls_shift/su_mean 0.000
_refine_ls_structure_factor_coef Fsqd
_refine_ls_weighting_details 'calc w=1/[\s^2^(Fo^2^)+(0.0706P)^2^+0.2729P] where P=(Fo^2^+2Fc^2^)/3'
_refine_ls_weighting_scheme calc
_refine_ls_wR_factor_gt 0.1266
_refine_ls_wR_factor_ref 0.1361
_reflns_number_gt 2920
_reflns_number_total 3568
_reflns_threshold_expression >2sigma(I)
_cod_data_source_file np6b01146_si_002.cif
_cod_data_source_block shelxl
_cod_depositor_comments
;
The following automatic conversions were performed:

'_symmetry_cell_setting' value 'Monoclinic' changed to 'monoclinic'
according to
/home/data/users/saulius/crontab/automatic-downloads/current/ACS/lib/dictionaries/cif_core.dic
dictionary named 'cif_core.dic' version 2.4.2 from 2011-04-26.

'_exptl_absorpt_correction_type' value 'MULTI-SCAN' changed to
'multi-scan' according to
/home/data/users/saulius/crontab/automatic-downloads/current/ACS/lib/dictionaries/cif_core.dic
dictionary named 'cif_core.dic' version 2.4.2 from 2011-04-26.

Automatic conversion script
Id: cif_fix_values 4973 2017-02-22 13:04:09Z antanas 
;
_cod_original_sg_symbol_H-M P2(1)/c
_cod_database_code 1545409

loop_
_symmetry_equiv_pos_as_xyz
'x, y, z'
'-x, y+1/2, -z+1/2'
'-x, -y, -z'
'x, -y-1/2, z-1/2'

loop_
_atom_site_label
_atom_site_type_symbol
_atom_site_fract_x
_atom_site_fract_y
_atom_site_fract_z
_atom_site_U_iso_or_equiv
_atom_site_adp_type
_atom_site_occupancy
_atom_site_symmetry_multiplicity
_atom_site_calc_flag
_atom_site_refinement_flags
O1 O 0.92195(16) -0.15678(16) 0.79058(5) 0.0311(3) Uani 1 1 d .
O2 O -0.09522(14) 0.20532(16) 0.56822(5) 0.0287(3) Uani 1 1 d .
O3 O 0.21098(15) 0.29799(16) 0.45316(5) 0.0301(3) Uani 1 1 d .
O4 O 0.48371(14) 0.38046(15) 0.43930(5) 0.0239(3) Uani 1 1 d .
N1 N 0.61891(16) 0.08181(16) 0.62438(5) 0.0190(3) Uani 1 1 d D
H1 H 0.7038(18) 0.133(2) 0.6071(7) 0.023 Uiso 1 1 d D
N2 N 0.17781(15) 0.11540(17) 0.55546(5) 0.0199(3) Uani 1 1 d .
C1 C 0.44916(19) 0.05546(19) 0.60349(6) 0.0184(3) Uani 1 1 d .
C2 C 0.36298(18) 0.14018(19) 0.55653(6) 0.0178(3) Uani 1 1 d .
C3 C 0.1270(2) -0.0606(2) 0.56419(7) 0.0233(4) Uani 1 1 d .
H3A H 0.1815 -0.1333 0.5371 0.028 Uiso 1 1 calc R
H3B H -0.0010 -0.0719 0.5585 0.028 Uiso 1 1 calc R
C4 C 0.1855(2) -0.1159(2) 0.62276(7) 0.0239(4) Uani 1 1 d .
H4A H 0.1070 -0.0677 0.6494 0.029 Uiso 1 1 calc R
H4B H 0.1797 -0.2394 0.6255 0.029 Uiso 1 1 calc R
C5 C 0.36805(19) -0.05827(19) 0.63635(6) 0.0188(3) Uani 1 1 d .
C6 C 0.49210(19) -0.10289(19) 0.67981(6) 0.0194(3) Uani 1 1 d .
C7 C 0.4889(2) -0.2089(2) 0.72596(7) 0.0235(4) Uani 1 1 d .
H7 H 0.3870 -0.2711 0.7326 0.028 Uiso 1 1 calc R
C8 C 0.6347(2) -0.2215(2) 0.76132(7) 0.0263(4) Uani 1 1 d .
H8 H 0.6336 -0.2932 0.7925 0.032 Uiso 1 1 calc R
C9 C 0.7863(2) -0.1290(2) 0.75176(7) 0.0235(4) Uani 1 1 d .
C10 C 0.7952(2) -0.0231(2) 0.70720(7) 0.0216(3) Uani 1 1 d .
H10 H 0.8970 0.0400 0.7012 0.026 Uiso 1 1 calc R
C11 C 0.64664(19) -0.01351(19) 0.67126(6) 0.0187(3) Uani 1 1 d .
C12 C 1.0739(2) -0.0580(3) 0.78682(8) 0.0376(5) Uani 1 1 d .
H12A H 1.1227 -0.0770 0.7510 0.056 Uiso 1 1 calc R
H12B H 1.1600 -0.0893 0.8165 0.056 Uiso 1 1 calc R
H12C H 1.0440 0.0605 0.7904 0.056 Uiso 1 1 calc R
C13 C 0.44637(19) 0.22558(19) 0.51823(6) 0.0194(3) Uani 1 1 d .
H13 H 0.5690 0.2374 0.5240 0.023 Uiso 1 1 calc R
C14 C 0.36356(19) 0.30175(19) 0.46836(7) 0.0203(3) Uani 1 1 d .
C15 C 0.4114(2) 0.4605(2) 0.38968(7) 0.0280(4) Uani 1 1 d .
H15A H 0.3517 0.3769 0.3658 0.042 Uiso 1 1 calc R
H15B H 0.5054 0.5122 0.3701 0.042 Uiso 1 1 calc R
H15C H 0.3282 0.5468 0.3995 0.042 Uiso 1 1 calc R
C16 C 0.06035(19) 0.2398(2) 0.56417(6) 0.0214(3) Uani 1 1 d .
C17 C 0.1214(2) 0.4168(2) 0.57127(7) 0.0263(4) Uani 1 1 d .
H17A H 0.0254 0.4933 0.5608 0.040 Uiso 1 1 calc R
H17B H 0.2182 0.4370 0.5477 0.040 Uiso 1 1 calc R
H17C H 0.1605 0.4359 0.6099 0.040 Uiso 1 1 calc R

loop_
_atom_site_aniso_label
_atom_site_aniso_U_11
_atom_site_aniso_U_22
_atom_site_aniso_U_33
_atom_site_aniso_U_23
_atom_site_aniso_U_13
_atom_site_aniso_U_12
O1 0.0297(6) 0.0362(7) 0.0262(7) 0.0081(5) -0.0072(5) 0.0001(5)
O2 0.0147(5) 0.0393(7) 0.0323(7) 0.0036(5) 0.0042(5) -0.0040(5)
O3 0.0206(6) 0.0363(7) 0.0326(7) 0.0080(5) -0.0054(5) -0.0046(5)
O4 0.0228(6) 0.0279(6) 0.0212(6) 0.0071(5) 0.0017(4) -0.0023(5)
N1 0.0149(6) 0.0219(7) 0.0204(7) 0.0037(5) 0.0022(5) -0.0011(5)
N2 0.0145(6) 0.0222(7) 0.0228(7) 0.0015(5) 0.0007(5) -0.0044(5)
C1 0.0160(7) 0.0192(8) 0.0203(8) -0.0015(6) 0.0024(6) -0.0010(5)
C2 0.0140(7) 0.0187(7) 0.0205(8) -0.0018(6) 0.0009(6) -0.0005(5)
C3 0.0227(7) 0.0223(8) 0.0249(9) -0.0003(6) -0.0001(6) -0.0076(6)
C4 0.0225(8) 0.0220(8) 0.0271(9) 0.0013(7) 0.0016(7) -0.0065(6)
C5 0.0194(7) 0.0174(7) 0.0198(8) -0.0018(6) 0.0040(6) -0.0018(6)
C6 0.0216(7) 0.0169(7) 0.0200(8) -0.0007(6) 0.0044(6) 0.0004(6)
C7 0.0250(8) 0.0211(8) 0.0248(8) 0.0027(6) 0.0038(7) -0.0012(6)
C8 0.0313(9) 0.0244(9) 0.0235(8) 0.0068(7) 0.0036(7) 0.0002(7)
C9 0.0229(8) 0.0253(8) 0.0221(8) 0.0004(6) -0.0014(6) 0.0043(6)
C10 0.0195(7) 0.0219(8) 0.0236(8) 0.0015(6) 0.0029(6) 0.0022(6)
C11 0.0202(7) 0.0169(7) 0.0193(7) 0.0002(6) 0.0045(6) 0.0024(6)
C12 0.0290(9) 0.0494(13) 0.0331(10) 0.0062(9) -0.0090(8) -0.0043(8)
C13 0.0174(7) 0.0202(8) 0.0206(8) 0.0001(6) 0.0015(6) -0.0008(6)
C14 0.0198(7) 0.0186(8) 0.0225(8) -0.0005(6) 0.0011(6) -0.0019(6)
C15 0.0336(9) 0.0284(9) 0.0214(8) 0.0062(7) -0.0018(7) -0.0008(7)
C16 0.0164(7) 0.0300(9) 0.0178(7) 0.0016(6) 0.0008(6) -0.0024(6)
C17 0.0217(8) 0.0267(9) 0.0307(9) -0.0010(7) 0.0011(7) 0.0012(6)

loop_
_atom_type_symbol
_atom_type_description
_atom_type_scat_dispersion_real
_atom_type_scat_dispersion_imag
_atom_type_scat_source
C C 0.0033 0.0016 'International Tables Vol C Tables 4.2.6.8 and 6.1.1.4'
H H 0.0000 0.0000 'International Tables Vol C Tables 4.2.6.8 and 6.1.1.4'
N N 0.0061 0.0033 'International Tables Vol C Tables 4.2.6.8 and 6.1.1.4'
O O 0.0106 0.0060 'International Tables Vol C Tables 4.2.6.8 and 6.1.1.4'

loop_
_geom_angle_atom_site_label_1
_geom_angle_atom_site_label_2
_geom_angle_atom_site_label_3
_geom_angle
C9 O1 C12 117.27(13)
C14 O4 C15 113.62(12)
C11 N1 C1 108.26(12)
C11 N1 H1 124.0(12)
C1 N1 H1 126.5(12)
C16 N2 C2 124.08(13)
C16 N2 C3 119.08(13)
C2 N2 C3 113.52(12)
C5 C1 N1 109.67(14)
C5 C1 C2 124.01(14)
N1 C1 C2 126.22(13)
C13 C2 N2 124.80(14)
C13 C2 C1 124.39(13)
N2 C2 C1 110.78(13)
N2 C3 C4 110.04(13)
N2 C3 H3A 109.7
C4 C3 H3A 109.7
N2 C3 H3B 109.7
C4 C3 H3B 109.7
H3A C3 H3B 108.2
C5 C4 C3 109.55(13)
C5 C4 H4A 109.8
C3 C4 H4A 109.8
C5 C4 H4B 109.8
C3 C4 H4B 109.8
H4A C4 H4B 108.2
C1 C5 C6 106.64(13)
C1 C5 C4 121.74(15)
C6 C5 C4 131.59(14)
C7 C6 C11 118.52(15)
C7 C6 C5 134.24(15)
C11 C6 C5 107.23(13)
C8 C7 C6 119.24(15)
C8 C7 H7 120.4
C6 C7 H7 120.4
C7 C8 C9 120.67(15)
C7 C8 H8 119.7
C9 C8 H8 119.7
C10 C9 O1 124.24(15)
C10 C9 C8 122.11(15)
O1 C9 C8 113.65(14)
C9 C10 C11 116.47(15)
C9 C10 H10 121.8
C11 C10 H10 121.8
N1 C11 C10 128.81(14)
N1 C11 C6 108.19(13)
C10 C11 C6 122.97(14)
O1 C12 H12A 109.5
O1 C12 H12B 109.5
H12A C12 H12B 109.5
O1 C12 H12C 109.5
H12A C12 H12C 109.5
H12B C12 H12C 109.5
C2 C13 C14 125.41(14)
C2 C13 H13 117.3
C14 C13 H13 117.3
O3 C14 O4 122.29(15)
O3 C14 C13 127.35(15)
O4 C14 C13 110.36(13)
O4 C15 H15A 109.5
O4 C15 H15B 109.5
H15A C15 H15B 109.5
O4 C15 H15C 109.5
H15A C15 H15C 109.5
H15B C15 H15C 109.5
O2 C16 N2 120.09(15)
O2 C16 C17 119.94(15)
N2 C16 C17 119.91(13)
C16 C17 H17A 109.5
C16 C17 H17B 109.5
H17A C17 H17B 109.5
C16 C17 H17C 109.5
H17A C17 H17C 109.5
H17B C17 H17C 109.5

loop_
_geom_bond_atom_site_label_1
_geom_bond_atom_site_label_2
_geom_bond_distance
O1 C9 1.380(2)
O1 C12 1.418(2)
O2 C16 1.2378(18)
O3 C14 1.2090(19)
O4 C14 1.3517(18)
O4 C15 1.445(2)
N1 C11 1.375(2)
N1 C1 1.3875(19)
N1 H1 0.897(9)
N2 C16 1.368(2)
N2 C2 1.4367(18)
N2 C3 1.478(2)
C1 C5 1.383(2)
C1 C2 1.451(2)
C2 C13 1.347(2)
C3 C4 1.530(2)
C3 H3A 0.9900
C3 H3B 0.9900
C4 C5 1.495(2)
C4 H4A 0.9900
C4 H4B 0.9900
C5 C6 1.424(2)
C6 C7 1.406(2)
C6 C11 1.413(2)
C7 C8 1.374(2)
C7 H7 0.9500
C8 C9 1.412(2)
C8 H8 0.9500
C9 C10 1.379(2)
C10 C11 1.397(2)
C10 H10 0.9500
C12 H12A 0.9800
C12 H12B 0.9800
C12 H12C 0.9800
C13 C14 1.465(2)
C13 H13 0.9500
C15 H15A 0.9800
C15 H15B 0.9800
C15 H15C 0.9800
C16 C17 1.497(2)
C17 H17A 0.9800
C17 H17B 0.9800
C17 H17C 0.9800

loop_
_geom_hbond_atom_site_label_D
_geom_hbond_atom_site_label_H
_geom_hbond_atom_site_label_A
_geom_hbond_distance_DH
_geom_hbond_distance_HA
_geom_hbond_distance_DA
_geom_hbond_angle_DHA
_geom_hbond_site_symmetry_A
N1 H1 O2 0.897(9) 1.947(10) 2.8346(18) 170.1(17) 1_655

loop_
_geom_torsion_atom_site_label_1
_geom_torsion_atom_site_label_2
_geom_torsion_atom_site_label_3
_geom_torsion_atom_site_label_4
_geom_torsion
C11 N1 C1 C5 -0.79(17)
C11 N1 C1 C2 175.60(14)
C16 N2 C2 C13 -69.8(2)
C3 N2 C2 C13 131.03(16)
C16 N2 C2 C1 112.24(16)
C3 N2 C2 C1 -46.89(17)
C5 C1 C2 C13 -166.74(15)
N1 C1 C2 C13 17.4(2)
C5 C1 C2 N2 11.2(2)
N1 C1 C2 N2 -164.72(14)
C16 N2 C3 C4 -94.14(17)
C2 N2 C3 C4 66.13(16)
N2 C3 C4 C5 -44.70(17)
N1 C1 C5 C6 0.67(17)
C2 C1 C5 C6 -175.81(14)
N1 C1 C5 C4 -177.73(13)
C2 C1 C5 C4 5.8(2)
C3 C4 C5 C1 11.8(2)
C3 C4 C5 C6 -166.18(15)
C1 C5 C6 C7 178.95(16)
C4 C5 C6 C7 -2.9(3)
C1 C5 C6 C11 -0.31(17)
C4 C5 C6 C11 177.88(16)
C11 C6 C7 C8 0.4(2)
C5 C6 C7 C8 -178.79(16)
C6 C7 C8 C9 0.2(2)
C12 O1 C9 C10 6.0(2)
C12 O1 C9 C8 -174.63(16)
C7 C8 C9 C10 0.0(3)
C7 C8 C9 O1 -179.33(15)
O1 C9 C10 C11 178.42(15)
C8 C9 C10 C11 -0.9(2)
C1 N1 C11 C10 -177.51(15)
C1 N1 C11 C6 0.58(17)
C9 C10 C11 N1 179.39(15)
C9 C10 C11 C6 1.6(2)
C7 C6 C11 N1 -179.56(13)
C5 C6 C11 N1 -0.16(17)
C7 C6 C11 C10 -1.3(2)
C5 C6 C11 C10 178.06(14)
N2 C2 C13 C14 -2.4(3)
C1 C2 C13 C14 175.28(14)
C15 O4 C14 O3 1.0(2)
C15 O4 C14 C13 -179.35(13)
C2 C13 C14 O3 -1.5(3)
C2 C13 C14 O4 178.92(15)
C2 N2 C16 O2 -172.53(14)
C3 N2 C16 O2 -14.5(2)
C2 N2 C16 C17 4.8(2)
C3 N2 C16 C17 162.83(14)
